data_2210968
loop_
_publ_author_name
'Ustaba\,s, Re\,sat'
'\,Coruh, Ufuk'
'Er, Mustafa'
'Serbest, Kerim'
'V\'azquez-L\'opez, Ezequiel M.'

_publ_section_title 2,2'-[2,3-Bis(1-formyl-2-naphthyloxymethyl)but-2-ene-1,4-diyldioxy]bis(naphthalene-1-carbaldehyde)
_journal_issue 11
_journal_name_full 'Acta Crystallographica Section E'
_journal_page_first o5006
_journal_page_last o5007
_journal_paper_doi 10.1107/S1600536806040797
_journal_volume 62
_journal_year 2006
_chemical_formula_iupac 'C50 H36 O8'
_chemical_formula_moiety 'C50 H36 O8'
_chemical_formula_sum 'C50 H36 O8'
_chemical_formula_weight 764.79
_chemical_name_systematic
;
 ?
;
_space_group_IT_number 14
_symmetry_cell_setting monoclinic
_symmetry_space_group_name_Hall '-P 2ybc'
_symmetry_space_group_name_H-M 'P 1 21/c 1'
_atom_sites_solution_hydrogens geom
_atom_sites_solution_primary direct
_atom_sites_solution_secondary difmap
_cell_angle_alpha 90.00
_cell_angle_beta 100.896(6)
_cell_angle_gamma 90.00
_cell_formula_units_Z 2
_cell_length_a 7.598(2)
_cell_length_b 19.448(5)
_cell_length_c 12.541(3)
_cell_measurement_reflns_used 1046
_cell_measurement_temperature 173(2)
_cell_measurement_theta_max 25.00
_cell_measurement_theta_min 1.96
_cell_volume 1819.7(8)
_computing_cell_refinement 'SAINT (Bruker, 1997)'
_computing_data_collection 'SMART (Bruker, 1997)'
_computing_data_reduction SAINT
_computing_molecular_graphics 'Ortep-3 for Windows (Farrugia,1997)'
_computing_publication_material 'WinGX (Farrugia, 1999)'
_computing_structure_refinement 'SHELXL97 (Sheldrick, 1997)'
_computing_structure_solution 'SHELXS97 (Sheldrick, 1997)'
_diffrn_ambient_temperature 173(2)
_diffrn_measured_fraction_theta_full 0.998
_diffrn_measured_fraction_theta_max 0.998
_diffrn_measurement_device_type 'Bruker SMART CCD area-detector'
_diffrn_measurement_method '\f and \w scans'
_diffrn_radiation_monochromator graphite
_diffrn_radiation_source 'fine-focus sealed tube'
_diffrn_radiation_type MoK\a
_diffrn_radiation_wavelength 0.71073
_diffrn_reflns_av_R_equivalents 0.1138
_diffrn_reflns_av_sigmaI/netI 0.1719
_diffrn_reflns_limit_h_max 7
_diffrn_reflns_limit_h_min -9
_diffrn_reflns_limit_k_max 20
_diffrn_reflns_limit_k_min -23
_diffrn_reflns_limit_l_max 14
_diffrn_reflns_limit_l_min -14
_diffrn_reflns_number 9367
_diffrn_reflns_theta_full 25.00
_diffrn_reflns_theta_max 25.00
_diffrn_reflns_theta_min 1.96
_diffrn_standards_number 0
_exptl_absorpt_coefficient_mu 0.094
_exptl_absorpt_correction_type none
_exptl_crystal_colour colorless
_exptl_crystal_density_diffrn 1.396
_exptl_crystal_density_method 'not measured'
_exptl_crystal_description prism
_exptl_crystal_F_000 800
_exptl_crystal_size_max 0.45
_exptl_crystal_size_mid 0.35
_exptl_crystal_size_min 0.25
_refine_diff_density_max 0.159
_refine_diff_density_min -0.159
_refine_ls_extinction_method none
_refine_ls_goodness_of_fit_ref 0.762
_refine_ls_hydrogen_treatment constr
_refine_ls_matrix_type full
_refine_ls_number_parameters 262
_refine_ls_number_reflns 3190
_refine_ls_number_restraints 0
_refine_ls_restrained_S_all 0.762
_refine_ls_R_factor_all 0.1877
_refine_ls_R_factor_gt 0.0463
_refine_ls_shift/su_max 0.000
_refine_ls_shift/su_mean 0.000
_refine_ls_structure_factor_coef Fsqd
_refine_ls_weighting_details 'calc w=1/[\s^2^(Fo^2^)+(0.0042P)^2^+0.0000P] where P=(Fo^2^+2Fc^2^)/3'
_refine_ls_weighting_scheme calc
_refine_ls_wR_factor_gt 0.0526
_refine_ls_wR_factor_ref 0.0647
_reflns_number_gt 1046
_reflns_number_total 3190
_reflns_threshold_expression >2\s(I)
_cod_data_source_file dn2074.cif
_cod_data_source_block I
_cod_original_sg_symbol_H-M 'P2(1)/c  '
_cod_database_code 2210968
_cod_database_fobs_code 2210968

loop_
_symmetry_equiv_pos_as_xyz
'x, y, z'
'-x, y+1/2, -z+1/2'
'-x, -y, -z'
'x, -y-1/2, z-1/2'

loop_
_atom_site_type_symbol
_atom_site_label
_atom_site_fract_x
_atom_site_fract_y
_atom_site_fract_z
_atom_site_U_iso_or_equiv
_atom_site_adp_type
_atom_site_calc_flag
_atom_site_refinement_flags
_atom_site_occupancy
O O3 0.2307(3) -0.00234(10) 0.70255(16) 0.0557(6) Uani d . 1
O O2 -0.1370(3) 0.12673(11) 0.54371(16) 0.0653(7) Uani d . 1
O O4 0.7292(3) 0.04863(12) 0.79148(17) 0.0733(7) Uani d . 1
O O1 -0.6319(3) 0.07826(13) 0.4297(2) 0.0946(9) Uani d . 1
C C23 0.5866(4) -0.06138(15) 0.9215(2) 0.0416(8) Uani d . 1
C C8 -0.3666(4) 0.23894(17) 0.2711(3) 0.0513(9) Uani d . 1
C C24 0.4916(4) -0.02386(15) 0.8296(2) 0.0365(8) Uani d . 1
C C15 0.3103(4) -0.03642(15) 0.7936(2) 0.0408(8) Uani d . 1
C C18 0.4914(4) -0.10888(16) 0.9742(3) 0.0429(9) Uani d . 1
C C2 -0.3869(4) 0.14881(16) 0.4047(3) 0.0454(8) Uani d . 1
C C11 -0.2084(5) 0.16110(16) 0.4502(3) 0.0470(9) Uani d . 1
C C16 0.2163(4) -0.08291(15) 0.8477(2) 0.0498(9) Uani d . 1
H H16 0.0941 -0.0899 0.8239 0.060 Uiso calc R 1
C C19 0.5804(5) -0.14616(16) 1.0647(2) 0.0583(10) Uani d . 1
H H19 0.5162 -0.1767 1.0998 0.070 Uiso calc R 1
C C10 -0.1085(4) 0.21114(16) 0.4084(2) 0.0593(10) Uani d . 1
H H10 0.0099 0.2191 0.4415 0.071 Uiso calc R 1
C C22 0.7722(4) -0.05430(15) 0.9618(2) 0.0509(9) Uani d . 1
H H22 0.8387 -0.0236 0.9286 0.061 Uiso calc R 1
C C6 -0.6193(6) 0.27144(19) 0.1346(3) 0.0775(12) Uani d . 1
H H6 -0.6702 0.2983 0.0754 0.093 Uiso calc R 1
C C7 -0.4428(5) 0.27938(16) 0.1802(3) 0.0653(11) Uani d . 1
H H7 -0.3728 0.3112 0.1517 0.078 Uiso calc R 1
C C3 -0.4704(4) 0.18975(16) 0.3133(2) 0.0457(9) Uani d . 1
C C9 -0.1841(4) 0.24849(15) 0.3188(3) 0.0589(10) Uani d . 1
H H9 -0.1152 0.2802 0.2893 0.071 Uiso calc R 1
C C17 0.3065(5) -0.11778(15) 0.9356(3) 0.0537(9) Uani d . 1
H H17 0.2437 -0.1485 0.9712 0.064 Uiso calc R 1
C C5 -0.7234(5) 0.2232(2) 0.1767(3) 0.0757(13) Uani d . 1
H H5 -0.8433 0.2180 0.1443 0.091 Uiso calc R 1
C C4 -0.6541(4) 0.18308(18) 0.2645(3) 0.0650(11) Uani d . 1
H H4 -0.7268 0.1518 0.2919 0.078 Uiso calc R 1
C C21 0.8560(4) -0.09208(17) 1.0492(3) 0.0598(10) Uani d . 1
H H21 0.9786 -0.0870 1.0741 0.072 Uiso calc R 1
C C20 0.7594(5) -0.13795(18) 1.1011(3) 0.0669(11) Uani d . 1
H H20 0.8173 -0.1630 1.1607 0.080 Uiso calc R 1
C C13 0.0161(4) 0.01804(17) 0.5461(2) 0.0463(9) Uani d . 1
C C14 0.0442(4) -0.01548(15) 0.6570(2) 0.0541(9) Uani d . 1
H H14A -0.0334 0.0049 0.7015 0.065 Uiso calc R 1
H H14B 0.0207 -0.0645 0.6507 0.065 Uiso calc R 1
C C12 0.0364(4) 0.09585(16) 0.5510(2) 0.0574(9) Uani d . 1
H H12A 0.1134 0.1091 0.6187 0.069 Uiso calc R 1
H H12B 0.0911 0.1117 0.4916 0.069 Uiso calc R 1
C C25 0.5753(4) 0.02883(16) 0.7731(2) 0.0557(10) Uani d . 1
H H25 0.5005 0.0501 0.7152 0.067 Uiso calc R 1
C C1 -0.4752(5) 0.09216(17) 0.4496(3) 0.0645(11) Uani d . 1
H H1 -0.4024 0.0638 0.4990 0.077 Uiso calc R 1

loop_
_atom_site_aniso_label
_atom_site_aniso_U_11
_atom_site_aniso_U_22
_atom_site_aniso_U_33
_atom_site_aniso_U_12
_atom_site_aniso_U_13
_atom_site_aniso_U_23
O3 0.0441(15) 0.0649(17) 0.0509(15) -0.0067(11) -0.0096(13) 0.0141(12)
O2 0.0626(17) 0.0771(19) 0.0547(16) 0.0223(13) 0.0070(14) 0.0113(14)
O4 0.0480(16) 0.093(2) 0.0741(18) -0.0142(14) -0.0017(14) 0.0230(14)
O1 0.0617(18) 0.095(2) 0.131(2) -0.0146(15) 0.0281(19) 0.0172(17)
C23 0.045(2) 0.040(2) 0.038(2) 0.0052(18) 0.0066(19) -0.0055(17)
C8 0.054(3) 0.047(3) 0.052(3) 0.007(2) 0.007(2) -0.0025(19)
C24 0.034(2) 0.042(2) 0.035(2) 0.0007(16) 0.0098(18) 0.0017(17)
C15 0.044(2) 0.043(2) 0.036(2) 0.0051(17) 0.008(2) 0.0012(17)
C18 0.043(2) 0.042(2) 0.043(2) 0.0059(17) 0.006(2) -0.0001(17)
C2 0.044(2) 0.044(2) 0.051(2) -0.0021(18) 0.014(2) -0.0059(19)
C11 0.054(3) 0.043(2) 0.044(2) 0.0035(18) 0.010(2) 0.0044(18)
C16 0.043(2) 0.057(2) 0.049(2) -0.0070(18) 0.0062(19) 0.0000(19)
C19 0.068(3) 0.050(2) 0.057(3) 0.009(2) 0.011(2) 0.013(2)
C10 0.054(2) 0.059(3) 0.060(3) -0.006(2) -0.004(2) -0.001(2)
C22 0.053(2) 0.050(2) 0.047(2) 0.0019(18) 0.002(2) 0.0021(19)
C6 0.088(3) 0.073(3) 0.064(3) 0.029(3) -0.003(3) -0.002(2)
C7 0.078(3) 0.054(3) 0.061(3) 0.017(2) 0.007(2) 0.000(2)
C3 0.044(2) 0.043(2) 0.048(2) 0.0053(18) 0.004(2) -0.0137(19)
C9 0.056(3) 0.055(3) 0.066(3) -0.0092(19) 0.014(2) 0.006(2)
C17 0.068(3) 0.042(2) 0.055(3) -0.0028(18) 0.019(2) 0.0043(18)
C5 0.061(3) 0.079(3) 0.076(3) 0.021(2) -0.014(3) -0.016(2)
C4 0.053(3) 0.061(3) 0.080(3) 0.003(2) 0.008(2) -0.015(2)
C21 0.049(2) 0.066(3) 0.059(3) 0.007(2) -0.005(2) 0.001(2)
C20 0.074(3) 0.066(3) 0.057(3) 0.022(2) 0.001(2) 0.013(2)
C13 0.0291(18) 0.056(3) 0.051(3) 0.0020(16) -0.0015(19) -0.0035(18)
C14 0.040(2) 0.063(2) 0.055(2) 0.0008(17) -0.0022(19) -0.0013(19)
C12 0.047(2) 0.056(3) 0.061(2) -0.0008(18) -0.0109(19) -0.0035(19)
C25 0.045(2) 0.071(3) 0.046(2) -0.001(2) -0.003(2) 0.0062(19)
C1 0.063(3) 0.056(3) 0.080(3) 0.001(2) 0.026(3) -0.001(2)

loop_
_atom_type_symbol
_atom_type_description
_atom_type_scat_dispersion_real
_atom_type_scat_dispersion_imag
_atom_type_scat_source
C C 0.0033 0.0016 'International Tables Vol C Tables 4.2.6.8 and 6.1.1.4'
H H 0.0000 0.0000 'International Tables Vol C Tables 4.2.6.8 and 6.1.1.4'
O O 0.0106 0.0060 'International Tables Vol C Tables 4.2.6.8 and 6.1.1.4'

loop_
_geom_angle_atom_site_label_1
_geom_angle_atom_site_label_2
_geom_angle_atom_site_label_3
_geom_angle_site_symmetry_1
_geom_angle
C15 O3 C14 . 119.5(2)
C11 O2 C12 . 118.0(2)
C18 C23 C22 . 117.5(3)
C18 C23 C24 . 118.9(3)
C22 C23 C24 . 123.6(3)
C3 C8 C9 . 120.4(3)
C3 C8 C7 . 120.5(3)
C9 C8 C7 . 119.1(4)
C15 C24 C23 . 119.2(3)
C15 C24 C25 . 117.6(3)
C23 C24 C25 . 123.2(3)
O3 C15 C24 . 116.4(3)
O3 C15 C16 . 122.3(3)
C24 C15 C16 . 121.3(3)
C19 C18 C17 . 120.7(3)
C19 C18 C23 . 120.3(3)
C17 C18 C23 . 119.1(3)
C11 C2 C3 . 118.8(3)
C11 C2 C1 . 117.1(3)
C3 C2 C1 . 124.0(3)
O2 C11 C2 . 117.8(3)
O2 C11 C10 . 120.5(3)
C2 C11 C10 . 121.5(3)
C17 C16 C15 . 119.2(3)
C17 C16 H16 . 120.4
C15 C16 H16 . 120.4
C20 C19 C18 . 120.5(3)
C20 C19 H19 . 119.7
C18 C19 H19 . 119.7
C9 C10 C11 . 120.3(3)
C9 C10 H10 . 119.8
C11 C10 H10 . 119.8
C21 C22 C23 . 121.0(3)
C21 C22 H22 . 119.5
C23 C22 H22 . 119.5
C7 C6 C5 . 120.1(4)
C7 C6 H6 . 120.0
C5 C6 H6 . 120.0
C6 C7 C8 . 119.6(4)
C6 C7 H7 . 120.2
C8 C7 H7 . 120.2
C8 C3 C4 . 118.4(3)
C8 C3 C2 . 118.8(3)
C4 C3 C2 . 122.8(3)
C10 C9 C8 . 120.2(3)
C10 C9 H9 . 119.9
C8 C9 H9 . 119.9
C16 C17 C18 . 122.2(3)
C16 C17 H17 . 118.9
C18 C17 H17 . 118.9
C4 C5 C6 . 121.8(4)
C4 C5 H5 . 119.1
C6 C5 H5 . 119.1
C5 C4 C3 . 119.4(3)
C5 C4 H4 . 120.3
C3 C4 H4 . 120.3
C22 C21 C20 . 120.7(3)
C22 C21 H21 . 119.7
C20 C21 H21 . 119.7
C19 C20 C21 . 120.0(3)
C19 C20 H20 . 120.0
C21 C20 H20 . 120.0
C13 C13 C14 3_556 122.7(4)
C13 C13 C12 3_556 124.0(4)
C14 C13 C12 . 113.3(2)
O3 C14 C13 . 104.2(2)
O3 C14 H14A . 110.9
C13 C14 H14A . 110.9
O3 C14 H14B . 110.9
C13 C14 H14B . 110.9
H14A C14 H14B . 108.9
O2 C12 C13 . 109.2(2)
O2 C12 H12A . 109.8
C13 C12 H12A . 109.8
O2 C12 H12B . 109.8
C13 C12 H12B . 109.8
H12A C12 H12B . 108.3
O4 C25 C24 . 128.7(3)
O4 C25 H25 . 115.7
C24 C25 H25 . 115.7
O1 C1 C2 . 126.9(4)
O1 C1 H1 . 116.5
C2 C1 H1 . 116.5

loop_
_geom_bond_atom_site_label_1
_geom_bond_atom_site_label_2
_geom_bond_site_symmetry_2
_geom_bond_distance
O3 C15 . 1.359(3)
O3 C14 . 1.447(3)
O2 C11 . 1.369(3)
O2 C12 . 1.435(3)
O4 C25 . 1.211(3)
O1 C1 . 1.200(3)
C23 C18 . 1.412(4)
C23 C22 . 1.412(3)
C23 C24 . 1.438(3)
C8 C3 . 1.405(4)
C8 C9 . 1.415(4)
C8 C7 . 1.416(4)
C24 C15 . 1.388(3)
C24 C25 . 1.458(4)
C15 C16 . 1.404(3)
C18 C19 . 1.407(4)
C18 C17 . 1.407(4)
C2 C11 . 1.389(4)
C2 C3 . 1.440(4)
C2 C1 . 1.458(4)
C11 C10 . 1.396(4)
C16 C17 . 1.363(3)
C16 H16 . 0.9300
C19 C20 . 1.360(4)
C19 H19 . 0.9300
C10 C9 . 1.369(4)
C10 H10 . 0.9300
C22 C21 . 1.373(3)
C22 H22 . 0.9300
C6 C7 . 1.363(4)
C6 C5 . 1.394(4)
C6 H6 . 0.9300
C7 H7 . 0.9300
C3 C4 . 1.420(4)
C9 H9 . 0.9300
C17 H17 . 0.9300
C5 C4 . 1.371(4)
C5 H5 . 0.9300
C4 H4 . 0.9300
C21 C20 . 1.393(4)
C21 H21 . 0.9300
C20 H20 . 0.9300
C13 C13 3_556 1.335(5)
C13 C14 . 1.514(4)
C13 C12 . 1.521(4)
C14 H14A . 0.9700
C14 H14B . 0.9700
C12 H12A . 0.9700
C12 H12B . 0.9700
C25 H25 . 0.9300
C1 H1 . 0.9300

loop_
_geom_hbond_atom_site_label_D
_geom_hbond_atom_site_label_H
_geom_hbond_atom_site_label_A
_geom_hbond_site_symmetry_A
_geom_hbond_distance_DH
_geom_hbond_distance_HA
_geom_hbond_distance_DA
_geom_hbond_angle_DHA
C14 H14A O4 1_455 0.97 2.45 3.414(4) 170.5
C12 H12B O1 1_655 0.97 2.46 3.199(4) 132.4
